data_7049937
loop_
_publ_author_name
'Yao, Tu'
'Xu, Pengfei'
'Xu, Xin'

_publ_section_title
;
 Scandium complexes containing \b-diketiminato ligands with pendant
 phosphanyl groups: competition between Sc/\g-C [4 + 2] cycloaddition and
 Sc/P frustrated Lewis pair reactions.
;
_journal_issue 22
_journal_name_full 'Dalton transactions (Cambridge, England : 2003)'
_journal_page_first 7743
_journal_page_last 7754
_journal_paper_doi 10.1039/c9dt01035a
_journal_volume 48
_journal_year 2019
_chemical_formula_moiety 'C57 H78 N2 O P Sc Si'
_chemical_formula_sum 'C57 H78 N2 O P Sc Si'
_chemical_formula_weight 911.23
_space_group_crystal_system triclinic
_space_group_IT_number 2
_space_group_name_Hall '-P 1'
_space_group_name_H-M_alt 'P -1'
_symmetry_space_group_name_Hall '-P 1'
_symmetry_space_group_name_H-M 'P -1'
_atom_sites_solution_hydrogens geom
_audit_creation_method SHELXL-2013
_audit_update_record
;
2019-03-07 deposited with the CCDC.    2019-05-01 downloaded from the CCDC.
;
_cell_angle_alpha 97.121(4)
_cell_angle_beta 104.788(5)
_cell_angle_gamma 102.167(6)
_cell_formula_units_Z 2
_cell_length_a 11.2604(8)
_cell_length_b 13.4439(9)
_cell_length_c 19.4751(8)
_cell_measurement_reflns_used 4425
_cell_measurement_temperature 223.00(10)
_cell_measurement_theta_max 22.3820
_cell_measurement_theta_min 3.3210
_cell_volume 2736.8(3)
_computing_structure_refinement 'SHELXL-2013 (Sheldrick, 2013)'
_diffrn_ambient_temperature 223.00(10)
_diffrn_detector_area_resol_mean 10.4471
_diffrn_measured_fraction_theta_full 0.998
_diffrn_measured_fraction_theta_max 0.857
_diffrn_measurement_device_type 'Xcalibur, Atlas, Gemini'
_diffrn_radiation_type MoK\a
_diffrn_radiation_wavelength 0.71073
_diffrn_reflns_av_R_equivalents 0.0611
_diffrn_reflns_av_unetI/netI 0.1159
_diffrn_reflns_Laue_measured_fraction_full 0.998
_diffrn_reflns_Laue_measured_fraction_max 0.857
_diffrn_reflns_limit_h_max 15
_diffrn_reflns_limit_h_min -16
_diffrn_reflns_limit_k_max 17
_diffrn_reflns_limit_k_min -17
_diffrn_reflns_limit_l_max 26
_diffrn_reflns_limit_l_min -25
_diffrn_reflns_number 30894
_diffrn_reflns_point_group_measured_fraction_full 0.998
_diffrn_reflns_point_group_measured_fraction_max 0.857
_diffrn_reflns_theta_full 25.242
_diffrn_reflns_theta_max 30.463
_diffrn_reflns_theta_min 2.894
_exptl_absorpt_coefficient_mu 0.223
_exptl_absorpt_correction_T_max 1.00000
_exptl_absorpt_correction_T_min 0.81247
_exptl_absorpt_correction_type multi-scan
_exptl_crystal_colour 'clear dark colourless'
_exptl_crystal_density_diffrn 1.106
_exptl_crystal_density_meas 1.106
_exptl_crystal_description plate
_exptl_crystal_F_000 984
_exptl_crystal_size_max 0.2000
_exptl_crystal_size_mid 0.2000
_exptl_crystal_size_min 0.1000
_refine_diff_density_max 0.270
_refine_diff_density_min -0.374
_refine_diff_density_rms 0.048
_refine_ls_extinction_method none
_refine_ls_goodness_of_fit_ref 1.014
_refine_ls_hydrogen_treatment constr
_refine_ls_matrix_type full
_refine_ls_number_parameters 583
_refine_ls_number_reflns 16647
_refine_ls_number_restraints 0
_refine_ls_restrained_S_all 1.014
_refine_ls_R_factor_all 0.1744
_refine_ls_R_factor_gt 0.0733
_refine_ls_shift/su_max 0.001
_refine_ls_shift/su_mean 0.000
_refine_ls_structure_factor_coef Fsqd
_refine_ls_weighting_details
;
 w=1/[\s^2^(Fo^2^)+(0.0540P)^2^+0.7652P]
 where P=(Fo^2^+2Fc^2^)/3
;
_refine_ls_weighting_scheme calc
_refine_ls_wR_factor_gt 0.1347
_refine_ls_wR_factor_ref 0.1873
_reflns_Friedel_coverage 0.000
_reflns_number_gt 6620
_reflns_number_total 16647
_reflns_threshold_expression 'I > 2\s(I)'
_cod_data_source_file c9dt01035a2.cif
_cod_data_source_block g181121f
_cod_depositor_comments 'Adding full bibliography for 7049936--7049940.cif.'
_cod_database_code 7049937
_shelx_space_group_comment
;
The symmetry employed for this shelxl refinement is uniquely defined
by the following loop, which should always be used as a source of
symmetry information in preference to the above space-group names.
They are only intended as comments.
;
_shelxl_version_number 2013-2

loop_
_space_group_symop_operation_xyz
'x, y, z'
'-x, -y, -z'

loop_
_atom_site_label
_atom_site_type_symbol
_atom_site_fract_x
_atom_site_fract_y
_atom_site_fract_z
_atom_site_U_iso_or_equiv
_atom_site_adp_type
_atom_site_occupancy
_atom_site_site_symmetry_order
_atom_site_calc_flag
_atom_site_refinement_flags_posn
_atom_site_refinement_flags_adp
Sc1 Sc 0.69453(5) 0.13367(4) 0.29707(3) 0.03933(16) Uani 1 1 d . .
N1 N 0.7581(2) 0.27966(17) 0.36765(11) 0.0421(6) Uani 1 1 d . .
N2 N 0.5881(2) 0.21023(17) 0.22733(12) 0.0424(6) Uani 1 1 d . .
O1 O 0.79443(18) 0.06447(14) 0.24864(9) 0.0416(5) Uani 1 1 d . .
P1 P 0.16600(9) 0.33107(8) 0.14871(5) 0.0624(3) Uani 1 1 d . .
Si1 Si 0.53196(12) -0.09929(8) 0.35669(6) 0.0746(3) Uani 1 1 d . .
C1 C 0.9279(3) 0.4360(2) 0.38149(17) 0.0582(9) Uani 1 1 d . .
H1A H 0.9152 0.4520 0.4281 0.087 Uiso 1 1 calc R U
H1B H 0.9287 0.4953 0.3586 0.087 Uiso 1 1 calc R U
H1C H 1.0074 0.4179 0.3871 0.087 Uiso 1 1 calc R U
C2 C 0.8212(3) 0.3459(2) 0.33521(15) 0.0431(7) Uani 1 1 d . .
C3 C 0.7924(3) 0.3337(2) 0.25870(15) 0.0418(7) Uani 1 1 d . .
C4 C 0.6711(3) 0.2818(2) 0.20966(14) 0.0423(7) Uani 1 1 d . .
C5 C 0.6390(3) 0.3087(3) 0.13459(16) 0.0627(9) Uani 1 1 d . .
H5A H 0.6682 0.2653 0.1030 0.094 Uiso 1 1 calc R U
H5B H 0.6798 0.3800 0.1374 0.094 Uiso 1 1 calc R U
H5C H 0.5487 0.2978 0.1160 0.094 Uiso 1 1 calc R U
C6 C 0.7563(3) 0.3164(2) 0.44078(16) 0.0520(8) Uani 1 1 d . .
C7 C 0.6726(4) 0.3774(3) 0.44910(18) 0.0629(9) Uani 1 1 d . .
C8 C 0.6733(4) 0.4141(3) 0.5194(2) 0.0827(12) Uani 1 1 d . .
H8 H 0.6195 0.4556 0.5266 0.099 Uiso 1 1 calc R U
C9 C 0.7516(5) 0.3906(3) 0.5786(2) 0.0879(14) Uani 1 1 d . .
H9 H 0.7516 0.4172 0.6250 0.106 Uiso 1 1 calc R U
C10 C 0.8288(4) 0.3286(3) 0.56881(18) 0.0790(12) Uani 1 1 d . .
H10 H 0.8792 0.3111 0.6090 0.095 Uiso 1 1 calc R U
C11 C 0.8346(4) 0.2902(2) 0.50017(16) 0.0615(9) Uani 1 1 d . .
C12 C 0.5804(4) 0.4027(3) 0.3859(2) 0.0723(11) Uani 1 1 d . .
H12 H 0.5903 0.3676 0.3413 0.087 Uiso 1 1 calc R U
C13 C 0.6071(4) 0.5177(3) 0.3847(2) 0.0937(13) Uani 1 1 d . .
H13A H 0.5999 0.5543 0.4284 0.141 Uiso 1 1 calc R U
H13B H 0.5470 0.5297 0.3438 0.141 Uiso 1 1 calc R U
H13C H 0.6915 0.5418 0.3812 0.141 Uiso 1 1 calc R U
C14 C 0.4432(4) 0.3600(4) 0.3865(2) 0.1019(15) Uani 1 1 d . .
H14A H 0.4320 0.3904 0.4309 0.153 Uiso 1 1 calc R U
H14B H 0.4259 0.2861 0.3826 0.153 Uiso 1 1 calc R U
H14C H 0.3860 0.3766 0.3465 0.153 Uiso 1 1 calc R U
C15 C 0.9230(4) 0.2231(3) 0.49277(18) 0.0777(12) Uani 1 1 d . .
H15 H 0.9156 0.2061 0.4412 0.093 Uiso 1 1 calc R U
C16 C 0.8820(7) 0.1213(4) 0.5175(3) 0.143(2) Uani 1 1 d . .
H16A H 0.8756 0.1356 0.5657 0.214 Uiso 1 1 calc R U
H16B H 0.9437 0.0819 0.5167 0.214 Uiso 1 1 calc R U
H16C H 0.8010 0.0824 0.4855 0.214 Uiso 1 1 calc R U
C17 C 1.0624(5) 0.2796(4) 0.5320(2) 0.128(2) Uani 1 1 d . .
H17A H 1.0848 0.3420 0.5138 0.192 Uiso 1 1 calc R U
H17B H 1.1161 0.2355 0.5237 0.192 Uiso 1 1 calc R U
H17C H 1.0733 0.2967 0.5829 0.192 Uiso 1 1 calc R U
C18 C 0.8915(3) 0.3937(2) 0.22877(17) 0.0529(8) Uani 1 1 d . .
H18A H 0.8799 0.3572 0.1804 0.064 Uiso 1 1 calc R U
H18B H 0.9744 0.3920 0.2582 0.064 Uiso 1 1 calc R U
C19 C 0.8929(3) 0.5066(2) 0.22469(16) 0.0526(8) Uani 1 1 d . .
C20 C 0.8003(3) 0.5510(3) 0.23893(18) 0.0621(9) Uani 1 1 d . .
H20 H 0.7328 0.5109 0.2506 0.075 Uiso 1 1 calc R U
C21 C 0.8052(4) 0.6544(3) 0.2363(2) 0.0783(11) Uani 1 1 d . .
H21 H 0.7415 0.6827 0.2463 0.094 Uiso 1 1 calc R U
C22 C 0.9029(5) 0.7145(3) 0.2191(2) 0.0919(14) Uani 1 1 d . .
H22 H 0.9068 0.7840 0.2179 0.110 Uiso 1 1 calc R U
C23 C 0.9954(5) 0.6715(3) 0.2037(3) 0.0991(15) Uani 1 1 d . .
H23 H 1.0615 0.7116 0.1909 0.119 Uiso 1 1 calc R U
C24 C 0.9909(4) 0.5684(3) 0.2072(2) 0.0768(11) Uani 1 1 d . .
H24 H 1.0551 0.5405 0.1976 0.092 Uiso 1 1 calc R U
C25 C 0.4545(3) 0.1756(2) 0.18286(16) 0.0503(8) Uani 1 1 d . .
H25A H 0.4145 0.1120 0.1955 0.060 Uiso 1 1 calc R U
H25B H 0.4516 0.1605 0.1324 0.060 Uiso 1 1 calc R U
C26 C 0.3796(3) 0.2555(3) 0.19255(17) 0.0578(9) Uani 1 1 d . .
H26A H 0.4245 0.3212 0.1849 0.069 Uiso 1 1 calc R U
H26B H 0.3749 0.2652 0.2419 0.069 Uiso 1 1 calc R U
C27 C 0.2455(3) 0.2246(3) 0.14097(17) 0.0545(8) Uani 1 1 d . .
H27A H 0.1969 0.1633 0.1521 0.065 Uiso 1 1 calc R U
H27B H 0.2490 0.2079 0.0917 0.065 Uiso 1 1 calc R U
C28 C 0.2595(4) 0.4226(3) 0.1082(3) 0.0728(11) Uani 1 1 d . .
C29 C 0.2551(4) 0.4050(3) 0.0354(3) 0.0929(14) Uani 1 1 d . .
H29 H 0.2010 0.3452 0.0047 0.111 Uiso 1 1 calc R U
C30 C 0.3310(7) 0.4760(5) 0.0085(4) 0.142(3) Uani 1 1 d . .
H30 H 0.3265 0.4643 -0.0403 0.171 Uiso 1 1 calc R U
C31 C 0.4122(9) 0.5631(7) 0.0538(7) 0.189(5) Uani 1 1 d . .
H31 H 0.4640 0.6102 0.0359 0.227 Uiso 1 1 calc R U
C32 C 0.4178(7) 0.5813(5) 0.1253(6) 0.162(4) Uani 1 1 d . .
H32 H 0.4737 0.6405 0.1558 0.194 Uiso 1 1 calc R U
C33 C 0.3403(5) 0.5117(4) 0.1526(3) 0.1128(17) Uani 1 1 d . .
H33 H 0.3431 0.5255 0.2010 0.135 Uiso 1 1 calc R U
C34 C 0.0198(3) 0.2828(3) 0.07547(18) 0.0624(9) Uani 1 1 d . .
C35 C -0.0455(4) 0.1796(4) 0.0581(2) 0.0770(11) Uani 1 1 d . .
H35 H -0.0118 0.1327 0.0833 0.092 Uiso 1 1 calc R U
C36 C -0.1588(4) 0.1442(4) 0.0044(3) 0.1009(15) Uani 1 1 d . .
H36 H -0.2015 0.0744 -0.0063 0.121 Uiso 1 1 calc R U
C37 C -0.2085(4) 0.2135(6) -0.0333(3) 0.1092(19) Uani 1 1 d . .
H37 H -0.2835 0.1901 -0.0710 0.131 Uiso 1 1 calc R U
C38 C -0.1477(5) 0.3161(6) -0.0155(3) 0.1146(19) Uani 1 1 d . .
H38 H -0.1828 0.3629 -0.0401 0.138 Uiso 1 1 calc R U
C39 C -0.0358(4) 0.3508(4) 0.0382(2) 0.0866(13) Uani 1 1 d . .
H39 H 0.0041 0.4212 0.0501 0.104 Uiso 1 1 calc R U
C40 C 0.8618(3) 0.0190(2) 0.21102(15) 0.0422(7) Uani 1 1 d . .
C41 C 0.9942(3) 0.0345(2) 0.24077(17) 0.0484(7) Uani 1 1 d . .
C42 C 1.0595(4) -0.0106(3) 0.1982(2) 0.0676(10) Uani 1 1 d . .
H42 H 1.1468 -0.0006 0.2167 0.081 Uiso 1 1 calc R U
C43 C 0.9999(4) -0.0683(3) 0.1308(2) 0.0779(11) Uani 1 1 d . .
H43 H 1.0462 -0.0954 0.1033 0.093 Uiso 1 1 calc R U
C44 C 0.8720(4) -0.0858(3) 0.10419(19) 0.0671(10) Uani 1 1 d . .
H44 H 0.8321 -0.1264 0.0585 0.080 Uiso 1 1 calc R U
C45 C 0.7979(3) -0.0458(2) 0.14209(15) 0.0488(8) Uani 1 1 d . .
C46 C 1.0648(3) 0.0949(3) 0.31706(18) 0.0595(9) Uani 1 1 d . .
C47 C 1.0637(3) 0.2092(2) 0.32318(19) 0.0674(10) Uani 1 1 d . .
H47A H 1.1106 0.2406 0.2932 0.101 Uiso 1 1 calc R U
H47B H 1.1021 0.2440 0.3726 0.101 Uiso 1 1 calc R U
H47C H 0.9777 0.2147 0.3076 0.101 Uiso 1 1 calc R U
C48 C 1.0048(4) 0.0441(3) 0.37116(17) 0.0689(10) Uani 1 1 d . .
H48A H 0.9185 0.0490 0.3617 0.103 Uiso 1 1 calc R U
H48B H 1.0520 0.0793 0.4195 0.103 Uiso 1 1 calc R U
H48C H 1.0066 -0.0274 0.3659 0.103 Uiso 1 1 calc R U
C49 C 1.2057(4) 0.0926(3) 0.3405(2) 0.0921(13) Uani 1 1 d . .
H49A H 1.2117 0.0221 0.3355 0.138 Uiso 1 1 calc R U
H49B H 1.2438 0.1267 0.3900 0.138 Uiso 1 1 calc R U
H49C H 1.2493 0.1277 0.3105 0.138 Uiso 1 1 calc R U
C50 C 0.6541(3) -0.0747(2) 0.11065(15) 0.0537(8) Uani 1 1 d . .
C51 C 0.6076(4) -0.1522(3) 0.03828(17) 0.0812(12) Uani 1 1 d . .
H51A H 0.5168 -0.1671 0.0204 0.122 Uiso 1 1 calc R U
H51B H 0.6324 -0.2151 0.0456 0.122 Uiso 1 1 calc R U
H51C H 0.6447 -0.1228 0.0038 0.122 Uiso 1 1 calc R U
C52 C 0.5918(4) -0.1283(3) 0.16279(18) 0.0767(11) Uani 1 1 d . .
H52A H 0.6132 -0.0812 0.2080 0.115 Uiso 1 1 calc R U
H52B H 0.6222 -0.1887 0.1709 0.115 Uiso 1 1 calc R U
H52C H 0.5013 -0.1483 0.1420 0.115 Uiso 1 1 calc R U
C53 C 0.6053(4) 0.0202(3) 0.09568(17) 0.0678(10) Uani 1 1 d . .
H53A H 0.6347 0.0720 0.1390 0.102 Uiso 1 1 calc R U
H53B H 0.5141 0.0009 0.0802 0.102 Uiso 1 1 calc R U
H53C H 0.6361 0.0474 0.0584 0.102 Uiso 1 1 calc R U
C54 C 0.5681(4) 0.0369(3) 0.34610(19) 0.0681(10) Uani 1 1 d . .
H54A H 0.5913 0.0747 0.3953 0.082 Uiso 1 1 calc R U
H54B H 0.4853 0.0466 0.3229 0.082 Uiso 1 1 calc R U
C55 C 0.6699(5) -0.1552(3) 0.3574(2) 0.1026(15) Uani 1 1 d . .
H55A H 0.6950 -0.1464 0.3145 0.154 Uiso 1 1 calc R U
H55B H 0.6465 -0.2277 0.3587 0.154 Uiso 1 1 calc R U
H55C H 0.7395 -0.1204 0.3992 0.154 Uiso 1 1 calc R U
C56 C 0.3916(5) -0.1774(4) 0.2834(3) 0.135(2) Uani 1 1 d . .
H56A H 0.3160 -0.1649 0.2929 0.202 Uiso 1 1 calc R U
H56B H 0.3892 -0.2495 0.2811 0.202 Uiso 1 1 calc R U
H56C H 0.3968 -0.1583 0.2382 0.202 Uiso 1 1 calc R U
C57 C 0.4935(7) -0.1183(4) 0.4430(3) 0.149(3) Uani 1 1 d . .
H57A H 0.5612 -0.0758 0.4833 0.223 Uiso 1 1 calc R U
H57B H 0.4835 -0.1897 0.4473 0.223 Uiso 1 1 calc R U
H57C H 0.4160 -0.0990 0.4428 0.223 Uiso 1 1 calc R U

loop_
_atom_site_aniso_label
_atom_site_aniso_U_11
_atom_site_aniso_U_22
_atom_site_aniso_U_33
_atom_site_aniso_U_23
_atom_site_aniso_U_13
_atom_site_aniso_U_12
Sc1 0.0414(3) 0.0332(3) 0.0433(3) 0.0071(2) 0.0098(2) 0.0124(3)
N1 0.0472(15) 0.0344(13) 0.0437(13) 0.0057(10) 0.0119(11) 0.0104(12)
N2 0.0405(15) 0.0359(13) 0.0495(13) 0.0063(10) 0.0082(11) 0.0137(12)
O1 0.0415(12) 0.0389(11) 0.0462(10) 0.0096(8) 0.0110(9) 0.0157(9)
P1 0.0515(6) 0.0741(7) 0.0733(6) 0.0198(5) 0.0225(5) 0.0324(5)
Si1 0.0969(9) 0.0492(6) 0.0820(7) 0.0123(5) 0.0460(7) 0.0031(6)
C1 0.049(2) 0.0465(19) 0.067(2) 0.0051(15) 0.0072(16) 0.0036(16)
C2 0.0424(18) 0.0333(16) 0.0541(18) 0.0083(13) 0.0102(14) 0.0153(14)
C3 0.0451(18) 0.0311(15) 0.0535(17) 0.0105(12) 0.0179(14) 0.0130(14)
C4 0.0474(19) 0.0372(16) 0.0473(16) 0.0103(13) 0.0132(14) 0.0202(15)
C5 0.073(3) 0.061(2) 0.0519(19) 0.0188(16) 0.0122(17) 0.0143(19)
C6 0.063(2) 0.0367(17) 0.0483(18) -0.0003(13) 0.0157(16) 0.0015(16)
C7 0.064(2) 0.055(2) 0.062(2) -0.0085(16) 0.0222(18) 0.0050(19)
C8 0.093(3) 0.080(3) 0.074(3) -0.011(2) 0.039(2) 0.014(2)
C9 0.117(4) 0.080(3) 0.057(2) -0.008(2) 0.037(3) 0.002(3)
C10 0.111(4) 0.062(3) 0.050(2) 0.0041(17) 0.017(2) 0.004(2)
C11 0.085(3) 0.0443(19) 0.0462(19) 0.0075(14) 0.0122(18) 0.0058(19)
C12 0.062(3) 0.078(3) 0.075(2) -0.011(2) 0.021(2) 0.027(2)
C13 0.092(3) 0.093(4) 0.103(3) 0.012(3) 0.030(3) 0.037(3)
C14 0.074(3) 0.102(4) 0.117(3) -0.026(3) 0.033(3) 0.016(3)
C15 0.112(4) 0.060(2) 0.051(2) 0.0106(17) -0.001(2) 0.031(2)
C16 0.271(8) 0.089(4) 0.106(4) 0.055(3) 0.071(4) 0.086(4)
C17 0.116(4) 0.140(5) 0.095(3) -0.023(3) -0.028(3) 0.061(4)
C18 0.055(2) 0.0463(19) 0.0643(19) 0.0139(15) 0.0223(16) 0.0192(16)
C19 0.055(2) 0.0444(19) 0.0618(19) 0.0161(15) 0.0233(16) 0.0096(17)
C20 0.066(2) 0.048(2) 0.083(2) 0.0218(17) 0.0311(19) 0.0180(18)
C21 0.094(3) 0.051(2) 0.102(3) 0.026(2) 0.032(2) 0.032(2)
C22 0.118(4) 0.045(2) 0.118(3) 0.032(2) 0.037(3) 0.019(3)
C23 0.102(4) 0.063(3) 0.140(4) 0.045(3) 0.050(3) 0.004(3)
C24 0.077(3) 0.062(3) 0.103(3) 0.027(2) 0.043(2) 0.017(2)
C25 0.0449(19) 0.0448(18) 0.0567(18) 0.0099(14) 0.0040(15) 0.0143(15)
C26 0.052(2) 0.061(2) 0.0596(19) 0.0066(16) 0.0078(16) 0.0251(18)
C27 0.0435(19) 0.058(2) 0.066(2) 0.0198(16) 0.0142(16) 0.0191(17)
C28 0.053(2) 0.057(2) 0.125(3) 0.032(2) 0.033(2) 0.031(2)
C29 0.095(3) 0.076(3) 0.153(4) 0.055(3) 0.080(3) 0.045(3)
C30 0.154(6) 0.117(5) 0.254(7) 0.115(5) 0.150(6) 0.084(5)
C31 0.123(7) 0.114(7) 0.418(16) 0.148(10) 0.155(10) 0.066(5)
C32 0.075(4) 0.064(4) 0.336(12) 0.057(6) 0.036(6) 0.016(3)
C33 0.070(3) 0.068(3) 0.196(5) 0.032(3) 0.018(3) 0.028(3)
C34 0.045(2) 0.091(3) 0.069(2) 0.034(2) 0.0295(17) 0.028(2)
C35 0.044(2) 0.110(4) 0.083(3) 0.034(2) 0.019(2) 0.021(2)
C36 0.050(3) 0.142(5) 0.106(3) 0.029(3) 0.022(2) 0.011(3)
C37 0.045(3) 0.198(6) 0.085(3) 0.032(4) 0.012(2) 0.037(4)
C38 0.077(4) 0.181(6) 0.111(4) 0.066(4) 0.024(3) 0.068(4)
C39 0.067(3) 0.116(4) 0.096(3) 0.044(3) 0.022(2) 0.050(3)
C40 0.0448(18) 0.0365(16) 0.0534(17) 0.0187(13) 0.0175(14) 0.0174(14)
C41 0.0437(19) 0.0370(17) 0.072(2) 0.0217(15) 0.0192(16) 0.0164(15)
C42 0.058(2) 0.063(2) 0.104(3) 0.037(2) 0.037(2) 0.035(2)
C43 0.093(3) 0.078(3) 0.088(3) 0.021(2) 0.048(3) 0.046(3)
C44 0.090(3) 0.062(2) 0.065(2) 0.0152(17) 0.032(2) 0.040(2)
C45 0.064(2) 0.0392(17) 0.0521(17) 0.0107(14) 0.0200(16) 0.0260(16)
C46 0.045(2) 0.051(2) 0.081(2) 0.0209(17) 0.0094(17) 0.0147(17)
C47 0.054(2) 0.050(2) 0.089(2) 0.0122(18) 0.0072(18) 0.0081(18)
C48 0.071(3) 0.062(2) 0.065(2) 0.0203(17) -0.0031(18) 0.021(2)
C49 0.049(2) 0.090(3) 0.123(3) 0.018(3) -0.005(2) 0.025(2)
C50 0.064(2) 0.0473(19) 0.0451(17) 0.0020(14) 0.0086(15) 0.0178(17)
C51 0.099(3) 0.071(3) 0.059(2) -0.0094(18) 0.001(2) 0.029(2)
C52 0.067(3) 0.076(3) 0.064(2) 0.0079(19) 0.0033(18) -0.007(2)
C53 0.075(3) 0.077(3) 0.0497(19) 0.0022(17) 0.0045(17) 0.037(2)
C54 0.078(3) 0.058(2) 0.081(2) 0.0210(18) 0.038(2) 0.022(2)
C55 0.145(5) 0.069(3) 0.108(3) 0.034(2) 0.036(3) 0.048(3)
C56 0.105(4) 0.133(5) 0.135(4) -0.025(3) 0.052(3) -0.028(4)
C57 0.248(8) 0.089(4) 0.125(4) 0.022(3) 0.117(5) -0.002(4)

loop_
_atom_type_symbol
_atom_type_description
_atom_type_scat_dispersion_real
_atom_type_scat_dispersion_imag
_atom_type_scat_source
C C 0.0033 0.0016 'International Tables Vol C Tables 4.2.6.8 and 6.1.1.4'
H H 0.0000 0.0000 'International Tables Vol C Tables 4.2.6.8 and 6.1.1.4'
N N 0.0061 0.0033 'International Tables Vol C Tables 4.2.6.8 and 6.1.1.4'
O O 0.0106 0.0060 'International Tables Vol C Tables 4.2.6.8 and 6.1.1.4'
Si Si 0.0817 0.0704 'International Tables Vol C Tables 4.2.6.8 and 6.1.1.4'
P P 0.1023 0.0942 'International Tables Vol C Tables 4.2.6.8 and 6.1.1.4'
Sc Sc 0.2519 0.3716 'International Tables Vol C Tables 4.2.6.8 and 6.1.1.4'

loop_
_geom_angle_atom_site_label_1
_geom_angle_atom_site_label_2
_geom_angle_atom_site_label_3
_geom_angle
O1 Sc1 N2 110.69(8)
O1 Sc1 N1 126.90(9)
N2 Sc1 N1 84.05(9)
O1 Sc1 C54 116.62(11)
N2 Sc1 C54 108.91(12)
N1 Sc1 C54 104.41(11)
C2 N1 C6 118.3(2)
C2 N1 Sc1 106.94(17)
C6 N1 Sc1 134.51(18)
C4 N2 C25 120.6(2)
C4 N2 Sc1 106.72(19)
C25 N2 Sc1 129.37(18)
C40 O1 Sc1 176.27(17)
C34 P1 C28 100.94(18)
C34 P1 C27 102.14(16)
C28 P1 C27 98.66(15)
C54 Si1 C56 110.8(2)
C54 Si1 C55 110.94(19)
C56 Si1 C55 109.6(2)
C54 Si1 C57 113.74(19)
C56 Si1 C57 105.7(3)
C55 Si1 C57 105.9(3)
C2 C1 H1A 109.5
C2 C1 H1B 109.5
H1A C1 H1B 109.5
C2 C1 H1C 109.5
H1A C1 H1C 109.5
H1B C1 H1C 109.5
N1 C2 C3 122.3(3)
N1 C2 C1 118.9(2)
C3 C2 C1 118.8(3)
C2 C3 C4 124.2(2)
C2 C3 C18 117.0(3)
C4 C3 C18 118.1(2)
N2 C4 C3 122.1(2)
N2 C4 C5 120.2(3)
C3 C4 C5 117.7(3)
C4 C5 H5A 109.5
C4 C5 H5B 109.5
H5A C5 H5B 109.5
C4 C5 H5C 109.5
H5A C5 H5C 109.5
H5B C5 H5C 109.5
C11 C6 C7 121.6(3)
C11 C6 N1 120.8(3)
C7 C6 N1 117.6(3)
C8 C7 C6 117.3(4)
C8 C7 C12 119.3(4)
C6 C7 C12 123.4(3)
C9 C8 C7 121.8(4)
C9 C8 H8 119.1
C7 C8 H8 119.1
C10 C9 C8 119.6(4)
C10 C9 H9 120.2
C8 C9 H9 120.2
C9 C10 C11 121.8(4)
C9 C10 H10 119.1
C11 C10 H10 119.1
C10 C11 C6 117.8(4)
C10 C11 C15 119.5(3)
C6 C11 C15 122.7(3)
C13 C12 C7 112.6(3)
C13 C12 C14 110.9(3)
C7 C12 C14 110.3(3)
C13 C12 H12 107.6
C7 C12 H12 107.6
C14 C12 H12 107.6
C12 C13 H13A 109.5
C12 C13 H13B 109.5
H13A C13 H13B 109.5
C12 C13 H13C 109.5
H13A C13 H13C 109.5
H13B C13 H13C 109.5
C12 C14 H14A 109.5
C12 C14 H14B 109.5
H14A C14 H14B 109.5
C12 C14 H14C 109.5
H14A C14 H14C 109.5
H14B C14 H14C 109.5
C11 C15 C16 110.4(4)
C11 C15 C17 112.1(3)
C16 C15 C17 112.2(4)
C11 C15 H15 107.3
C16 C15 H15 107.3
C17 C15 H15 107.3
C15 C16 H16A 109.5
C15 C16 H16B 109.5
H16A C16 H16B 109.5
C15 C16 H16C 109.5
H16A C16 H16C 109.5
H16B C16 H16C 109.5
C15 C17 H17A 109.5
C15 C17 H17B 109.5
H17A C17 H17B 109.5
C15 C17 H17C 109.5
H17A C17 H17C 109.5
H17B C17 H17C 109.5
C3 C18 C19 117.6(3)
C3 C18 H18A 107.9
C19 C18 H18A 107.9
C3 C18 H18B 107.9
C19 C18 H18B 107.9
H18A C18 H18B 107.2
C20 C19 C24 117.6(3)
C20 C19 C18 122.6(3)
C24 C19 C18 119.9(3)
C19 C20 C21 121.4(3)
C19 C20 H20 119.3
C21 C20 H20 119.3
C22 C21 C20 120.3(4)
C22 C21 H21 119.9
C20 C21 H21 119.9
C21 C22 C23 119.3(4)
C21 C22 H22 120.3
C23 C22 H22 120.3
C22 C23 C24 120.2(4)
C22 C23 H23 119.9
C24 C23 H23 119.9
C19 C24 C23 121.2(4)
C19 C24 H24 119.4
C23 C24 H24 119.4
N2 C25 C26 113.0(2)
N2 C25 H25A 109.0
C26 C25 H25A 109.0
N2 C25 H25B 109.0
C26 C25 H25B 109.0
H25A C25 H25B 107.8
C25 C26 C27 113.0(3)
C25 C26 H26A 109.0
C27 C26 H26A 109.0
C25 C26 H26B 109.0
C27 C26 H26B 109.0
H26A C26 H26B 107.8
C26 C27 P1 110.7(2)
C26 C27 H27A 109.5
P1 C27 H27A 109.5
C26 C27 H27B 109.5
P1 C27 H27B 109.5
H27A C27 H27B 108.1
C33 C28 C29 118.6(4)
C33 C28 P1 118.0(4)
C29 C28 P1 123.3(3)
C30 C29 C28 120.5(5)
C30 C29 H29 119.7
C28 C29 H29 119.7
C31 C30 C29 119.8(7)
C31 C30 H30 120.1
C29 C30 H30 120.1
C30 C31 C32 120.3(8)
C30 C31 H31 119.9
C32 C31 H31 119.9
C31 C32 C33 120.4(8)
C31 C32 H32 119.8
C33 C32 H32 119.8
C28 C33 C32 120.3(6)
C28 C33 H33 119.9
C32 C33 H33 119.9
C35 C34 C39 117.3(4)
C35 C34 P1 122.1(3)
C39 C34 P1 120.4(3)
C36 C35 C34 121.8(4)
C36 C35 H35 119.1
C34 C35 H35 119.1
C35 C36 C37 119.2(5)
C35 C36 H36 120.4
C37 C36 H36 120.4
C38 C37 C36 120.0(5)
C38 C37 H37 120.0
C36 C37 H37 120.0
C39 C38 C37 120.5(5)
C39 C38 H38 119.8
C37 C38 H38 119.8
C38 C39 C34 121.1(5)
C38 C39 H39 119.4
C34 C39 H39 119.4
O1 C40 C41 120.2(3)
O1 C40 C45 119.7(3)
C41 C40 C45 120.2(3)
C42 C41 C40 117.6(3)
C42 C41 C46 120.3(3)
C40 C41 C46 122.1(3)
C43 C42 C41 122.5(4)
C43 C42 H42 118.8
C41 C42 H42 118.8
C44 C43 C42 119.1(4)
C44 C43 H43 120.4
C42 C43 H43 120.4
C43 C44 C45 123.1(4)
C43 C44 H44 118.4
C45 C44 H44 118.4
C44 C45 C40 117.3(3)
C44 C45 C50 119.9(3)
C40 C45 C50 122.7(3)
C41 C46 C47 111.2(3)
C41 C46 C49 112.9(3)
C47 C46 C49 106.2(3)
C41 C46 C48 109.0(3)
C47 C46 C48 111.5(3)
C49 C46 C48 105.9(3)
C46 C47 H47A 109.5
C46 C47 H47B 109.5
H47A C47 H47B 109.5
C46 C47 H47C 109.5
H47A C47 H47C 109.5
H47B C47 H47C 109.5
C46 C48 H48A 109.5
C46 C48 H48B 109.5
H48A C48 H48B 109.5
C46 C48 H48C 109.5
H48A C48 H48C 109.5
H48B C48 H48C 109.5
C46 C49 H49A 109.5
C46 C49 H49B 109.5
H49A C49 H49B 109.5
C46 C49 H49C 109.5
H49A C49 H49C 109.5
H49B C49 H49C 109.5
C45 C50 C53 111.2(3)
C45 C50 C52 109.8(3)
C53 C50 C52 110.5(3)
C45 C50 C51 112.7(3)
C53 C50 C51 106.4(3)
C52 C50 C51 106.1(3)
C50 C51 H51A 109.5
C50 C51 H51B 109.5
H51A C51 H51B 109.5
C50 C51 H51C 109.5
H51A C51 H51C 109.5
H51B C51 H51C 109.5
C50 C52 H52A 109.5
C50 C52 H52B 109.5
H52A C52 H52B 109.5
C50 C52 H52C 109.5
H52A C52 H52C 109.5
H52B C52 H52C 109.5
C50 C53 H53A 109.5
C50 C53 H53B 109.5
H53A C53 H53B 109.5
C50 C53 H53C 109.5
H53A C53 H53C 109.5
H53B C53 H53C 109.5
Si1 C54 Sc1 136.16(19)
Si1 C54 H54A 103.1
Sc1 C54 H54A 103.1
Si1 C54 H54B 103.1
Sc1 C54 H54B 103.1
H54A C54 H54B 105.1
Si1 C55 H55A 109.5
Si1 C55 H55B 109.5
H55A C55 H55B 109.5
Si1 C55 H55C 109.5
H55A C55 H55C 109.5
H55B C55 H55C 109.5
Si1 C56 H56A 109.5
Si1 C56 H56B 109.5
H56A C56 H56B 109.5
Si1 C56 H56C 109.5
H56A C56 H56C 109.5
H56B C56 H56C 109.5
Si1 C57 H57A 109.5
Si1 C57 H57B 109.5
H57A C57 H57B 109.5
Si1 C57 H57C 109.5
H57A C57 H57C 109.5
H57B C57 H57C 109.5

loop_
_geom_bond_atom_site_label_1
_geom_bond_atom_site_label_2
_geom_bond_distance
Sc1 O1 1.9456(19)
Sc1 N2 2.092(2)
Sc1 N1 2.119(2)
Sc1 C54 2.203(3)
N1 C2 1.341(3)
N1 C6 1.455(3)
N2 C4 1.336(4)
N2 C25 1.473(4)
O1 C40 1.362(3)
P1 C34 1.813(4)
P1 C28 1.834(4)
P1 C27 1.852(3)
Si1 C54 1.839(3)
Si1 C56 1.847(5)
Si1 C55 1.861(5)
Si1 C57 1.874(4)
C1 C2 1.512(4)
C1 H1A 0.9600
C1 H1B 0.9600
C1 H1C 0.9600
C2 C3 1.422(4)
C3 C4 1.425(4)
C3 C18 1.518(4)
C4 C5 1.522(4)
C5 H5A 0.9600
C5 H5B 0.9600
C5 H5C 0.9600
C6 C11 1.397(5)
C6 C7 1.400(5)
C7 C8 1.395(5)
C7 C12 1.519(5)
C8 C9 1.375(6)
C8 H8 0.9300
C9 C10 1.355(6)
C9 H9 0.9300
C10 C11 1.395(5)
C10 H10 0.9300
C11 C15 1.498(5)
C12 C13 1.515(5)
C12 C14 1.534(5)
C12 H12 0.9800
C13 H13A 0.9600
C13 H13B 0.9600
C13 H13C 0.9600
C14 H14A 0.9600
C14 H14B 0.9600
C14 H14C 0.9600
C15 C16 1.525(6)
C15 C17 1.539(6)
C15 H15 0.9800
C16 H16A 0.9600
C16 H16B 0.9600
C16 H16C 0.9600
C17 H17A 0.9600
C17 H17B 0.9600
C17 H17C 0.9600
C18 C19 1.526(4)
C18 H18A 0.9700
C18 H18B 0.9700
C19 C20 1.376(4)
C19 C24 1.378(5)
C20 C21 1.386(5)
C20 H20 0.9300
C21 C22 1.362(6)
C21 H21 0.9300
C22 C23 1.371(6)
C22 H22 0.9300
C23 C24 1.387(5)
C23 H23 0.9300
C24 H24 0.9300
C25 C26 1.521(4)
C25 H25A 0.9700
C25 H25B 0.9700
C26 C27 1.523(4)
C26 H26A 0.9700
C26 H26B 0.9700
C27 H27A 0.9700
C27 H27B 0.9700
C28 C33 1.375(6)
C28 C29 1.395(6)
C29 C30 1.387(6)
C29 H29 0.9300
C30 C31 1.366(11)
C30 H30 0.9300
C31 C32 1.366(11)
C31 H31 0.9300
C32 C33 1.392(8)
C32 H32 0.9300
C33 H33 0.9300
C34 C35 1.381(5)
C34 C39 1.389(5)
C35 C36 1.373(5)
C35 H35 0.9300
C36 C37 1.378(7)
C36 H36 0.9300
C37 C38 1.362(7)
C37 H37 0.9300
C38 C39 1.363(6)
C38 H38 0.9300
C39 H39 0.9300
C40 C41 1.415(4)
C40 C45 1.426(4)
C41 C42 1.404(4)
C41 C46 1.524(4)
C42 C43 1.362(5)
C42 H42 0.9300
C43 C44 1.358(5)
C43 H43 0.9300
C44 C45 1.391(4)
C44 H44 0.9300
C45 C50 1.522(4)
C46 C47 1.530(4)
C46 C49 1.543(5)
C46 C48 1.542(5)
C47 H47A 0.9600
C47 H47B 0.9600
C47 H47C 0.9600
C48 H48A 0.9600
C48 H48B 0.9600
C48 H48C 0.9600
C49 H49A 0.9600
C49 H49B 0.9600
C49 H49C 0.9600
C50 C53 1.523(4)
C50 C52 1.540(5)
C50 C51 1.541(4)
C51 H51A 0.9600
C51 H51B 0.9600
C51 H51C 0.9600
C52 H52A 0.9600
C52 H52B 0.9600
C52 H52C 0.9600
C53 H53A 0.9600
C53 H53B 0.9600
C53 H53C 0.9600
C54 H54A 0.9700
C54 H54B 0.9700
C55 H55A 0.9600
C55 H55B 0.9600
C55 H55C 0.9600
C56 H56A 0.9600
C56 H56B 0.9600
C56 H56C 0.9600
C57 H57A 0.9600
C57 H57B 0.9600
C57 H57C 0.9600
